data_4512207
loop_
_publ_author_name
'Sun, Jing-Wen'
'Zhu, Jing'
'Song, Hui-Feng'
'Li, Guang-Ming'
'Yao, Xu'
'Yan, Peng-Fei'

_publ_section_title
;
 Spontaneous Resolution of Racemic Salen-Type Ligand in the Construction
 of 3D Homochiral Lanthanide Frameworks
;
_journal_issue 11
_journal_name_full 'Crystal Growth &amp; Design'
_journal_page_first 5356
_journal_paper_doi 10.1021/cg501211f
_journal_volume 14
_journal_year 2014
_chemical_formula_moiety 'C40 H40 Cl La N6 O10'
_chemical_formula_sum 'C40 H40 Cl La N6 O10'
_chemical_formula_weight 939.14
_chemical_name_systematic
;
 ?
;
_space_group_IT_number 96
_symmetry_cell_setting tetragonal
_symmetry_space_group_name_Hall 'P 4nw 2abw'
_symmetry_space_group_name_H-M 'P 43 21 2'
_atom_sites_solution_hydrogens geom
_atom_sites_solution_primary direct
_atom_sites_solution_secondary difmap
_audit_creation_method SHELXL-97
_cell_angle_alpha 90.00
_cell_angle_beta 90.00
_cell_angle_gamma 90.00
_cell_formula_units_Z 4
_cell_length_a 18.1798(2)
_cell_length_b 18.1798(2)
_cell_length_c 16.4174(3)
_cell_measurement_temperature 293(2)
_cell_volume 5426.03(13)
_computing_cell_refinement 'RAPID-AUTO (Rigaku 1998 <i>RAPID-AUTO</i>)'
_computing_data_collection 'RAPID-AUTO (Rigaku 1998 <i>RAPID-AUTO</i>)'
_computing_data_reduction 'CrystalClear (Rigaku/MSC, 2002)'
_computing_molecular_graphics 'SHELXTL (Sheldrick, 2008)'
_computing_publication_material SHELXL-97
_computing_structure_refinement 'SHELXL-97 (Sheldrick, 2008)'
_computing_structure_solution 'SHELXS-97 (Sheldrick, 2008)'
_diffrn_ambient_temperature 293(2)
_diffrn_measured_fraction_theta_full 0.997
_diffrn_measured_fraction_theta_max 0.997
_diffrn_measurement_device_type 'Rigaku RAXIS-RAPID'
_diffrn_measurement_method '\w scan'
_diffrn_radiation_monochromator graphite
_diffrn_radiation_source 'fine-focus sealed tube'
_diffrn_radiation_type MoK\a
_diffrn_radiation_wavelength 0.71073
_diffrn_reflns_av_R_equivalents 0.0363
_diffrn_reflns_av_sigmaI/netI 0.0584
_diffrn_reflns_limit_h_max 21
_diffrn_reflns_limit_h_min -21
_diffrn_reflns_limit_k_max 21
_diffrn_reflns_limit_k_min -20
_diffrn_reflns_limit_l_max 19
_diffrn_reflns_limit_l_min -12
_diffrn_reflns_number 11072
_diffrn_reflns_theta_full 25.00
_diffrn_reflns_theta_max 25.00
_diffrn_reflns_theta_min 3.17
_exptl_absorpt_coefficient_mu 0.885
_exptl_absorpt_correction_T_max 0.957
_exptl_absorpt_correction_T_min 0.915
_exptl_absorpt_correction_type multi-scan
_exptl_absorpt_process_details 'ABSCOR (Higashi, 1995)'
_exptl_crystal_colour yellow
_exptl_crystal_density_diffrn 1.150
_exptl_crystal_density_method 'not measured'
_exptl_crystal_description block
_exptl_crystal_F_000 1904
_exptl_crystal_size_max 0.10
_exptl_crystal_size_mid 0.10
_exptl_crystal_size_min 0.05
_platon_squeeze_details ' ?'
_refine_diff_density_max 0.421
_refine_diff_density_min -0.296
_refine_diff_density_rms 0.081
_refine_ls_abs_structure_details 'Flack H D (1983), Acta Cryst. A39, 876-881'
_refine_ls_abs_structure_Flack -0.01(2)
_refine_ls_extinction_method none
_refine_ls_goodness_of_fit_ref 1.061
_refine_ls_hydrogen_treatment constr
_refine_ls_matrix_type full
_refine_ls_number_parameters 264
_refine_ls_number_reflns 4784
_refine_ls_number_restraints 0
_refine_ls_restrained_S_all 1.061
_refine_ls_R_factor_all 0.0591
_refine_ls_R_factor_gt 0.0457
_refine_ls_shift/su_max 0.001
_refine_ls_shift/su_mean 0.000
_refine_ls_structure_factor_coef Fsqd
_refine_ls_weighting_details 'calc w=1/[\s^2^(Fo^2^)+(0.0656P)^2^+0.0000P] where P=(Fo^2^+2Fc^2^)/3'
_refine_ls_weighting_scheme calc
_refine_ls_wR_factor_gt 0.1151
_refine_ls_wR_factor_ref 0.1222
_reflns_number_gt 3946
_reflns_number_total 4784
_reflns_threshold_expression >2sigma(I)
_cod_data_source_file cg501211f_si_004.cif
_cod_data_source_block zj33
_cod_depositor_comments 'Adding full bibliography for 4512206--4512208.cif.'
_cod_original_cell_volume 5426.04(16)
_cod_database_code 4512207

loop_
_symmetry_equiv_pos_as_xyz
'x, y, z'
'-x, -y, z+1/2'
'-y+1/2, x+1/2, z+3/4'
'y+1/2, -x+1/2, z+1/4'
'-x+1/2, y+1/2, -z+3/4'
'x+1/2, -y+1/2, -z+1/4'
'y, x, -z'
'-y, -x, -z+1/2'

loop_
_atom_site_label
_atom_site_type_symbol
_atom_site_fract_x
_atom_site_fract_y
_atom_site_fract_z
_atom_site_U_iso_or_equiv
_atom_site_adp_type
_atom_site_occupancy
_atom_site_symmetry_multiplicity
_atom_site_calc_flag
_atom_site_refinement_flags
_atom_site_disorder_assembly
_atom_site_disorder_group
O4A O 0.2626(10) 0.2243(5) 0.7413(6) 0.075(5) Uiso 0.53(3) 1 d P A 1
O4B O 0.2240(11) 0.2267(6) 0.7385(6) 0.069(5) Uiso 0.47(3) 1 d P A 2
C1 C 0.2059(3) 0.4085(3) 1.0452(3) 0.0441(13) Uani 1 1 d . A .
C2 C 0.1573(4) 0.4098(4) 1.1113(4) 0.0611(16) Uani 1 1 d . . .
H2 H 0.1407 0.3655 1.1329 0.073 Uiso 1 1 calc R . .
C3 C 0.1339(4) 0.4729(4) 1.1441(5) 0.076(2) Uani 1 1 d . . .
H3 H 0.1025 0.4708 1.1887 0.091 Uiso 1 1 calc R . .
C4 C 0.1541(5) 0.5400(4) 1.1153(5) 0.092(3) Uani 1 1 d . . .
H4 H 0.1354 0.5827 1.1386 0.110 Uiso 1 1 calc R . .
C5 C 0.2017(4) 0.5439(4) 1.0522(5) 0.073(2) Uani 1 1 d . . .
H5 H 0.2174 0.5896 1.0337 0.088 Uiso 1 1 calc R . .
C6 C 0.2280(3) 0.4794(3) 1.0141(4) 0.0474(14) Uani 1 1 d . . .
C7 C 0.2797(3) 0.4847(3) 0.9500(3) 0.0495(14) Uani 1 1 d . . .
H7 H 0.2921 0.5316 0.9319 0.059 Uiso 1 1 calc R . .
C8 C 0.3702(3) 0.4329(4) 0.8528(4) 0.0527(16) Uani 1 1 d . . .
H8 H 0.3870 0.4840 0.8490 0.063 Uiso 1 1 calc R . .
C9 C 0.4341(4) 0.3859(5) 0.8809(5) 0.074(2) Uani 1 1 d . . .
H9A H 0.4530 0.4059 0.9314 0.089 Uiso 1 1 calc R . .
H9B H 0.4161 0.3367 0.8921 0.089 Uiso 1 1 calc R . .
C10 C 0.4962(5) 0.3808(6) 0.8203(6) 0.100(3) Uani 1 1 d . . .
H10A H 0.5189 0.4287 0.8135 0.120 Uiso 1 1 calc R . .
H10B H 0.5333 0.3469 0.8400 0.120 Uiso 1 1 calc R . .
C11 C 0.4673(5) 0.3553(4) 0.7429(7) 0.104(3) Uani 1 1 d . . .
H11A H 0.4487 0.3056 0.7496 0.124 Uiso 1 1 calc R . .
H11B H 0.5069 0.3537 0.7034 0.124 Uiso 1 1 calc R . .
C12 C 0.4037(4) 0.4056(4) 0.7089(4) 0.0727(18) Uani 1 1 d . . .
H12A H 0.4226 0.4544 0.6976 0.087 Uiso 1 1 calc R . .
H12B H 0.3848 0.3850 0.6586 0.087 Uiso 1 1 calc R . .
C13 C 0.3424(3) 0.4101(3) 0.7721(4) 0.0547(16) Uani 1 1 d . . .
H13 H 0.3205 0.3611 0.7777 0.066 Uiso 1 1 calc R . .
C14 C 0.2236(4) 0.4376(3) 0.7127(4) 0.0635(18) Uani 1 1 d . . .
H14 H 0.2150 0.3873 0.7150 0.076 Uiso 1 1 calc R . .
C15 C 0.1674(4) 0.4810(4) 0.6767(4) 0.0574(17) Uani 1 1 d . . .
C16 C 0.1062(4) 0.4472(4) 0.6425(5) 0.078(2) Uani 1 1 d . . .
H16 H 0.1026 0.3962 0.6452 0.093 Uiso 1 1 calc R . .
C17 C 0.0527(5) 0.4843(6) 0.6062(5) 0.092(3) Uani 1 1 d . . .
H17 H 0.0137 0.4594 0.5821 0.111 Uiso 1 1 calc R . .
C18 C 0.0552(4) 0.5602(5) 0.6045(5) 0.078(2) Uani 1 1 d . . .
H18 H 0.0169 0.5867 0.5811 0.094 Uiso 1 1 calc R . .
C19 C 0.1160(4) 0.5974(4) 0.6380(4) 0.0635(18) Uani 1 1 d . . .
H19 H 0.1180 0.6484 0.6347 0.076 Uiso 1 1 calc R . .
C20 C 0.1728(3) 0.5603(3) 0.6758(3) 0.0498(14) Uani 1 1 d . . .
Cl1 Cl 0.10338(7) 0.10338(7) 1.0000 0.0636(6) Uani 1 2 d S . .
La1 La 0.215199(16) 0.215199(16) 1.0000 0.03951(15) Uani 1 2 d S . .
N1 N 0.3112(3) 0.4292(3) 0.9145(3) 0.0493(12) Uani 1 1 d . . .
N2 N 0.2856(3) 0.4602(2) 0.7426(3) 0.0495(10) Uani 1 1 d . . .
N3 N 0.2342(3) 0.2224(3) 0.8148(3) 0.0705(16) Uani 1 1 d . . .
O1 O 0.2321(2) 0.34906(18) 1.0147(2) 0.0485(9) Uani 1 1 d . . .
O2 O 0.2289(2) 0.5939(2) 0.7094(2) 0.0506(10) Uani 1 1 d . . .
O3 O 0.2397(2) 0.2790(2) 0.8560(2) 0.0621(12) Uani 1 1 d . A .
O5 O 0.2207(3) 0.1625(2) 0.8513(2) 0.0671(12) Uani 1 1 d . A .

loop_
_atom_site_aniso_label
_atom_site_aniso_U_11
_atom_site_aniso_U_22
_atom_site_aniso_U_33
_atom_site_aniso_U_23
_atom_site_aniso_U_13
_atom_site_aniso_U_12
C1 0.036(3) 0.042(3) 0.053(3) -0.004(3) 0.004(3) -0.002(2)
C2 0.058(4) 0.049(4) 0.076(4) -0.004(4) 0.013(4) -0.002(3)
C3 0.071(5) 0.068(5) 0.089(5) -0.020(5) 0.020(4) 0.002(4)
C4 0.105(7) 0.061(5) 0.109(6) -0.011(5) 0.027(6) 0.027(5)
C5 0.079(5) 0.046(4) 0.095(5) -0.014(4) 0.012(5) 0.005(4)
C6 0.047(3) 0.033(3) 0.062(3) 0.005(3) 0.000(3) 0.009(2)
C7 0.048(3) 0.040(3) 0.061(3) 0.010(3) -0.002(3) 0.001(3)
C8 0.046(3) 0.047(4) 0.064(4) 0.020(3) 0.010(3) 0.002(3)
C9 0.044(4) 0.091(5) 0.088(5) 0.030(5) 0.007(4) 0.004(4)
C10 0.075(6) 0.120(8) 0.106(6) 0.061(6) 0.020(6) 0.027(5)
C11 0.086(6) 0.068(5) 0.157(8) 0.031(7) 0.055(7) 0.041(4)
C12 0.090(5) 0.053(4) 0.074(4) 0.015(4) 0.010(4) 0.016(3)
C13 0.064(4) 0.035(3) 0.065(4) 0.006(3) 0.008(3) 0.007(3)
C14 0.087(5) 0.044(3) 0.060(3) -0.007(3) 0.004(4) -0.011(4)
C15 0.066(4) 0.054(4) 0.052(3) -0.007(3) -0.006(3) -0.012(3)
C16 0.078(5) 0.064(5) 0.090(5) 0.006(4) -0.026(5) -0.019(4)
C17 0.094(6) 0.094(7) 0.089(5) -0.012(6) -0.012(5) -0.041(5)
C18 0.059(4) 0.102(7) 0.073(5) 0.008(5) -0.010(4) -0.011(4)
C19 0.055(4) 0.057(4) 0.079(4) 0.004(4) -0.008(4) -0.009(3)
C20 0.052(4) 0.053(4) 0.044(3) -0.002(3) 0.002(3) -0.006(3)
Cl1 0.0394(6) 0.0394(6) 0.1119(17) -0.0077(11) 0.0077(11) -0.0059(8)
La1 0.03467(16) 0.03467(16) 0.0492(2) -0.00209(18) 0.00209(18) -0.00340(18)
N1 0.049(3) 0.045(3) 0.054(3) 0.002(2) 0.001(2) 0.002(2)
N2 0.058(3) 0.044(2) 0.047(2) 0.000(2) 0.005(4) 0.001(2)
N3 0.098(5) 0.068(4) 0.045(2) -0.009(3) 0.011(3) -0.001(3)
O1 0.055(2) 0.0297(18) 0.061(2) -0.004(2) 0.012(2) -0.0040(16)
O2 0.044(2) 0.045(2) 0.063(2) -0.004(2) -0.004(2) -0.0015(18)
O3 0.081(3) 0.046(2) 0.059(2) -0.004(2) 0.007(2) -0.001(2)
O5 0.103(4) 0.039(2) 0.060(2) -0.005(2) 0.004(3) -0.016(2)

loop_
_atom_type_symbol
_atom_type_description
_atom_type_scat_dispersion_real
_atom_type_scat_dispersion_imag
_atom_type_scat_source
C C 0.0033 0.0016 'International Tables Vol C Tables 4.2.6.8 and 6.1.1.4'
H H 0.0000 0.0000 'International Tables Vol C Tables 4.2.6.8 and 6.1.1.4'
N N 0.0061 0.0033 'International Tables Vol C Tables 4.2.6.8 and 6.1.1.4'
O O 0.0106 0.0060 'International Tables Vol C Tables 4.2.6.8 and 6.1.1.4'
La La -0.2871 2.4523 'International Tables Vol C Tables 4.2.6.8 and 6.1.1.4'
Cl Cl 0.1484 0.1585 'International Tables Vol C Tables 4.2.6.8 and 6.1.1.4'

loop_
_geom_angle_atom_site_label_1
_geom_angle_atom_site_label_2
_geom_angle_atom_site_label_3
_geom_angle
_geom_angle_site_symmetry_1
_geom_angle_site_symmetry_3
O1 C1 C2 123.5(5) . .
O1 C1 C6 120.7(5) . .
C2 C1 C6 115.8(5) . .
C3 C2 C1 121.8(7) . .
C3 C2 H2 119.1 . .
C1 C2 H2 119.1 . .
C2 C3 C4 123.0(7) . .
C2 C3 H3 118.5 . .
C4 C3 H3 118.5 . .
C5 C4 C3 119.2(7) . .
C5 C4 H4 120.4 . .
C3 C4 H4 120.4 . .
C4 C5 C6 120.9(7) . .
C4 C5 H5 119.6 . .
C6 C5 H5 119.6 . .
C5 C6 C7 119.9(5) . .
C5 C6 C1 119.4(5) . .
C7 C6 C1 120.6(5) . .
N1 C7 C6 125.0(5) . .
N1 C7 H7 117.5 . .
C6 C7 H7 117.5 . .
N1 C8 C13 110.8(5) . .
N1 C8 C9 108.8(5) . .
C13 C8 C9 112.1(6) . .
N1 C8 H8 108.4 . .
C13 C8 H8 108.4 . .
C9 C8 H8 108.4 . .
C10 C9 C8 114.1(6) . .
C10 C9 H9A 108.7 . .
C8 C9 H9A 108.7 . .
C10 C9 H9B 108.7 . .
C8 C9 H9B 108.7 . .
H9A C9 H9B 107.6 . .
C11 C10 C9 109.0(8) . .
C11 C10 H10A 109.9 . .
C9 C10 H10A 109.9 . .
C11 C10 H10B 109.9 . .
C9 C10 H10B 109.9 . .
H10A C10 H10B 108.3 . .
C10 C11 C12 113.0(7) . .
C10 C11 H11A 109.0 . .
C12 C11 H11A 109.0 . .
C10 C11 H11B 109.0 . .
C12 C11 H11B 109.0 . .
H11A C11 H11B 107.8 . .
C13 C12 C11 109.0(6) . .
C13 C12 H12A 109.9 . .
C11 C12 H12A 109.9 . .
C13 C12 H12B 109.9 . .
C11 C12 H12B 109.9 . .
H12A C12 H12B 108.3 . .
N2 C13 C8 111.3(5) . .
N2 C13 C12 109.0(5) . .
C8 C13 C12 112.1(5) . .
N2 C13 H13 108.1 . .
C8 C13 H13 108.1 . .
C12 C13 H13 108.1 . .
N2 C14 C15 127.4(6) . .
N2 C14 H14 116.3 . .
C15 C14 H14 116.3 . .
C16 C15 C14 119.9(6) . .
C16 C15 C20 119.5(7) . .
C14 C15 C20 120.6(6) . .
C17 C16 C15 122.9(8) . .
C17 C16 H16 118.5 . .
C15 C16 H16 118.5 . .
C16 C17 C18 119.6(8) . .
C16 C17 H17 120.2 . .
C18 C17 H17 120.2 . .
C17 C18 C19 119.9(8) . .
C17 C18 H18 120.1 . .
C19 C18 H18 120.1 . .
C20 C19 C18 121.9(7) . .
C20 C19 H19 119.1 . .
C18 C19 H19 119.1 . .
O2 C20 C19 122.9(6) . .
O2 C20 C15 120.9(6) . .
C19 C20 C15 116.2(6) . .
O1 La1 O1 76.34(17) . 7_557
O1 La1 O2 142.06(13) . 5_546
O1 La1 O2 74.72(12) 7_557 5_546
O1 La1 O2 74.72(12) . 4_455
O1 La1 O2 142.06(13) 7_557 4_455
O2 La1 O2 140.97(17) 5_546 4_455
O1 La1 O5 85.22(14) . 7_557
O1 La1 O5 116.53(12) 7_557 7_557
O2 La1 O5 86.24(14) 5_546 7_557
O2 La1 O5 84.91(14) 4_455 7_557
O1 La1 O5 116.53(12) . .
O1 La1 O5 85.22(14) 7_557 .
O2 La1 O5 84.91(14) 5_546 .
O2 La1 O5 86.24(14) 4_455 .
O5 La1 O5 153.3(2) 7_557 .
O1 La1 O3 72.24(13) . 7_557
O1 La1 O3 68.70(13) 7_557 7_557
O2 La1 O3 74.70(13) 5_546 7_557
O2 La1 O3 123.22(13) 4_455 7_557
O5 La1 O3 47.85(13) 7_557 7_557
O5 La1 O3 150.17(15) . 7_557
O1 La1 O3 68.70(13) . .
O1 La1 O3 72.24(13) 7_557 .
O2 La1 O3 123.22(13) 5_546 .
O2 La1 O3 74.70(13) 4_455 .
O5 La1 O3 150.17(15) 7_557 .
O5 La1 O3 47.85(13) . .
O3 La1 O3 129.69(19) 7_557 .
O1 La1 Cl1 141.83(8) . .
O1 La1 Cl1 141.83(8) 7_557 .
O2 La1 Cl1 70.49(9) 5_546 .
O2 La1 Cl1 70.49(9) 4_455 .
O5 La1 Cl1 76.64(10) 7_557 .
O5 La1 Cl1 76.64(10) . .
O3 La1 Cl1 115.15(10) 7_557 .
O3 La1 Cl1 115.15(10) . .
O1 La1 N3 77.65(15) . 7_557
O1 La1 N3 92.32(14) 7_557 7_557
O2 La1 N3 79.55(15) 5_546 7_557
O2 La1 N3 104.78(15) 4_455 7_557
O5 La1 N3 24.22(12) 7_557 7_557
O5 La1 N3 164.36(15) . 7_557
O3 La1 N3 23.63(13) 7_557 7_557
O3 La1 N3 145.32(16) . 7_557
Cl1 La1 N3 96.33(11) . 7_557
O1 La1 N3 92.32(14) . .
O1 La1 N3 77.65(15) 7_557 .
O2 La1 N3 104.78(15) 5_546 .
O2 La1 N3 79.55(15) 4_455 .
O5 La1 N3 164.36(15) 7_557 .
O5 La1 N3 24.22(12) . .
O3 La1 N3 145.32(16) 7_557 .
O3 La1 N3 23.63(13) . .
Cl1 La1 N3 96.33(11) . .
N3 La1 N3 167.3(2) 7_557 .
C7 N1 C8 126.3(5) . .
C14 N2 C13 122.9(5) . .
O3 N3 O5 118.2(4) . .
O3 N3 O4B 120.1(7) . .
O5 N3 O4B 119.4(7) . .
O3 N3 O4A 116.8(7) . .
O5 N3 O4A 122.2(7) . .
O4B N3 O4A 31.6(5) . .
O3 N3 La1 60.1(3) . .
O5 N3 La1 58.2(2) . .
O4B N3 La1 165.1(9) . .
O4A N3 La1 163.4(8) . .
C1 O1 La1 145.5(3) . .
C20 O2 La1 146.5(4) . 3_554
N3 O3 La1 96.3(3) . .
N3 O5 La1 97.6(3) . .

loop_
_geom_bond_atom_site_label_1
_geom_bond_atom_site_label_2
_geom_bond_distance
_geom_bond_site_symmetry_2
O4A N3 1.313(12) .
O4B N3 1.269(11) .
C1 O1 1.283(6) .
C1 C2 1.400(8) .
C1 C6 1.443(7) .
C2 C3 1.337(9) .
C2 H2 0.9300 .
C3 C4 1.358(10) .
C3 H3 0.9300 .
C4 C5 1.351(10) .
C4 H4 0.9300 .
C5 C6 1.412(8) .
C5 H5 0.9300 .
C6 C7 1.415(8) .
C7 N1 1.299(7) .
C7 H7 0.9300 .
C8 N1 1.476(8) .
C8 C13 1.477(9) .
C8 C9 1.514(8) .
C8 H8 0.9800 .
C9 C10 1.508(10) .
C9 H9A 0.9700 .
C9 H9B 0.9700 .
C10 C11 1.451(13) .
C10 H10A 0.9700 .
C10 H10B 0.9700 .
C11 C12 1.575(10) .
C11 H11A 0.9700 .
C11 H11B 0.9700 .
C12 C13 1.525(9) .
C12 H12A 0.9700 .
C12 H12B 0.9700 .
C13 N2 1.461(7) .
C13 H13 0.9800 .
C14 N2 1.296(8) .
C14 C15 1.419(9) .
C14 H14 0.9300 .
C15 C16 1.391(9) .
C15 C20 1.445(8) .
C16 C17 1.325(12) .
C16 H16 0.9300 .
C17 C18 1.381(12) .
C17 H17 0.9300 .
C18 C19 1.408(10) .
C18 H18 0.9300 .
C19 C20 1.380(9) .
C19 H19 0.9300 .
C20 O2 1.310(7) .
Cl1 La1 2.8747(19) .
La1 O1 2.465(3) .
La1 O1 2.465(3) 7_557
La1 O2 2.518(4) 5_546
La1 O2 2.518(4) 4_455
La1 O5 2.625(4) 7_557
La1 O5 2.625(4) .
La1 O3 2.671(4) 7_557
La1 O3 2.671(4) .
La1 N3 3.062(5) 7_557
La1 N3 3.062(5) .
N3 O3 1.235(6) .
N3 O5 1.267(6) .
O2 La1 2.518(4) 3_554

loop_
_platon_squeeze_void_nr
_platon_squeeze_void_average_x
_platon_squeeze_void_average_y
_platon_squeeze_void_average_z
_platon_squeeze_void_volume
_platon_squeeze_void_count_electrons
1 0.507 0.628 0.084 1782.9 21.0
